data_7008775
loop_
_publ_author_name
'Glaser, Thorsten'
'Liratzis, Ioannis'
'Fr\"ohlich, Roland'

_publ_section_title
;
 A 1,8-naphthalenediol-based unsymmetrical dinucleating ligand.
;
_journal_issue 17
_journal_name_full 'Dalton transactions (Cambridge, England : 2003)'
_journal_page_first 2892
_journal_page_last 2898
_journal_paper_doi 10.1039/b507579c
_journal_year 2005
_chemical_formula_sum 'C25 H18 Cu2 N2 O4'
_chemical_formula_weight 537.49
_chemical_name_systematic
;
?
;
_space_group_IT_number 14
_symmetry_cell_setting monoclinic
_symmetry_space_group_name_Hall '-P 2yn'
_symmetry_space_group_name_H-M 'P 1 21/n 1'
_atom_sites_solution_hydrogens geom
_atom_sites_solution_primary direct
_atom_sites_solution_secondary difmap
_audit_creation_method SHELXL-97
_cell_angle_alpha 90.00
_cell_angle_beta 96.89(1)
_cell_angle_gamma 90.00
_cell_formula_units_Z 4
_cell_length_a 8.612(1)
_cell_length_b 18.755(1)
_cell_length_c 12.243(1)
_cell_measurement_temperature 198(2)
_cell_volume 1963.2(3)
_computing_cell_refinement 'Collect (Nonius B.V., 1998)'
_computing_data_collection 'Collect (Nonius B.V., 1998)'
_computing_data_reduction 'Denzo-SMN (Otwinwoski & Minor, 1997)'
_computing_molecular_graphics 'XP (BrukerAXS, 2000)'
_computing_publication_material 'SHELXL-97 (Sheldrick, 1997)'
_computing_structure_refinement 'SHELXL-97 (Sheldrick, 1997)'
_computing_structure_solution 'SHELXS-97 (Sheldrick, 1990)'
_diffrn_ambient_temperature 198(2)
_diffrn_measured_fraction_theta_full 0.979
_diffrn_measured_fraction_theta_max 0.979
_diffrn_measurement_device_type 'Nonius KappaCCD'
_diffrn_measurement_method '\w and \f scans'
_diffrn_radiation_monochromator graphite
_diffrn_radiation_source 'rotating anode Nonius FR591'
_diffrn_radiation_type MoK\a
_diffrn_radiation_wavelength 0.71073
_diffrn_reflns_av_R_equivalents 0.040
_diffrn_reflns_av_sigmaI/netI 0.0319
_diffrn_reflns_limit_h_max 11
_diffrn_reflns_limit_h_min -12
_diffrn_reflns_limit_k_max 24
_diffrn_reflns_limit_k_min -23
_diffrn_reflns_limit_l_max 16
_diffrn_reflns_limit_l_min -16
_diffrn_reflns_number 16711
_diffrn_reflns_theta_full 28.29
_diffrn_reflns_theta_max 28.29
_diffrn_reflns_theta_min 2.62
_exptl_absorpt_coefficient_mu 2.206
_exptl_absorpt_correction_T_max 0.7332
_exptl_absorpt_correction_T_min 0.5123
_exptl_absorpt_correction_type empirical
_exptl_absorpt_process_details 'Denzo (Otwinowski, Borek, Majewski & Minor, 2003)'
_exptl_crystal_colour black
_exptl_crystal_density_diffrn 1.819
_exptl_crystal_density_method 'not measured'
_exptl_crystal_description plate
_exptl_crystal_F_000 1088
_exptl_crystal_size_max 0.35
_exptl_crystal_size_mid 0.30
_exptl_crystal_size_min 0.15
_refine_diff_density_max 0.329
_refine_diff_density_min -0.828
_refine_diff_density_rms 0.070
_refine_ls_extinction_method none
_refine_ls_goodness_of_fit_ref 1.025
_refine_ls_hydrogen_treatment riding
_refine_ls_matrix_type full
_refine_ls_number_parameters 326
_refine_ls_number_reflns 4773
_refine_ls_number_restraints 0
_refine_ls_restrained_S_all 1.025
_refine_ls_R_factor_all 0.0548
_refine_ls_R_factor_gt 0.0361
_refine_ls_shift/su_max 0.000
_refine_ls_shift/su_mean 0.000
_refine_ls_structure_factor_coef Fsqd
_refine_ls_weighting_details 'calc w=1/[\s^2^(Fo^2^)+(0.0382P)^2^+1.6761P] where P=(Fo^2^+2Fc^2^)/3'
_refine_ls_weighting_scheme calc
_refine_ls_wR_factor_gt 0.0813
_refine_ls_wR_factor_ref 0.0894
_reflns_number_gt 3698
_reflns_number_total 4773
_reflns_threshold_expression >2sigma(I)
_cod_data_source_file b507579c.txt
_cod_data_source_block han2555
_cod_original_sg_symbol_H-M P21/n
_cod_database_code 7008775

loop_
_symmetry_equiv_pos_as_xyz
'x, y, z'
'-x+1/2, y+1/2, -z+1/2'
'-x, -y, -z'
'x-1/2, -y-1/2, z-1/2'

loop_
_atom_site_label
_atom_site_type_symbol
_atom_site_fract_x
_atom_site_fract_y
_atom_site_fract_z
_atom_site_U_iso_or_equiv
_atom_site_adp_type
_atom_site_occupancy
_atom_site_symmetry_multiplicity
_atom_site_calc_flag
_atom_site_refinement_flags
_atom_site_disorder_assembly
_atom_site_disorder_group
Cu1 Cu 0.15056(4) -0.051047(18) -0.15126(3) 0.03872(11) Uani 1 1 d . . .
Cu2 Cu 0.16976(3) 0.051100(15) 0.03976(2) 0.02551(9) Uani 1 1 d . . .
O1 O 0.0515(2) 0.03708(9) -0.10410(13) 0.0319(4) Uani 1 1 d . . .
O2 O 0.03632(19) 0.12528(9) 0.07239(13) 0.0301(4) Uani 1 1 d . . .
O3 O 0.2722(2) -0.03181(9) -0.00785(14) 0.0320(4) Uani 1 1 d . . .
O4 O 0.2901(2) 0.05649(9) 0.17552(14) 0.0318(4) Uani 1 1 d . . .
N1 N 0.0199(3) -0.04730(16) -0.2927(2) 0.0526(7) Uani 1 1 d . . .
N2 N 0.2839(3) -0.12985(15) -0.1802(2) 0.0570(8) Uani 1 1 d . . .
C1 C -0.0810(3) 0.07379(18) -0.2742(2) 0.0454(7) Uani 1 1 d . . .
C2 C -0.0282(3) 0.08766(15) -0.16392(19) 0.0339(6) Uani 1 1 d . A .
C3 C -0.0591(3) 0.15532(15) -0.1166(2) 0.0333(6) Uani 1 1 d . . .
C4 C -0.0209(3) 0.17217(13) -0.0026(2) 0.0306(5) Uani 1 1 d . A .
C5 C -0.0476(3) 0.24114(15) 0.0326(2) 0.0405(6) Uani 1 1 d . . .
H5 H -0.0205 0.2529 0.1080 0.049 Uiso 1 1 calc R A .
C6 C -0.1126(4) 0.29313(17) -0.0394(3) 0.0519(8) Uani 1 1 d . A .
H6 H -0.1268 0.3400 -0.0131 0.062 Uiso 1 1 calc R . .
C7 C -0.1562(3) 0.27773(18) -0.1473(3) 0.0530(8) Uani 1 1 d . . .
H7 H -0.2023 0.3137 -0.1953 0.064 Uiso 1 1 calc R A .
C8 C -0.1336(3) 0.20936(17) -0.1879(2) 0.0435(7) Uani 1 1 d . A .
C9 C -0.1850(3) 0.1932(2) -0.2986(3) 0.0570(9) Uani 1 1 d . . .
H9 H -0.2351 0.2289 -0.3453 0.068 Uiso 1 1 calc R A .
C10 C -0.1639(4) 0.1280(2) -0.3388(2) 0.0615(10) Uani 1 1 d . A .
H10 H -0.2054 0.1176 -0.4124 0.074 Uiso 1 1 calc R . .
C11 C -0.0614(4) 0.0070(2) -0.3266(2) 0.0563(10) Uani 1 1 d . A .
H11 H -0.1177 0.0022 -0.3979 0.068 Uiso 1 1 calc R . .
C12A C -0.0160(15) -0.0963(6) -0.3812(9) 0.041(2) Uani 0.407(9) 1 d P A 1
H12A H 0.0287 -0.0802 -0.4478 0.049 Uiso 0.407(9) 1 calc PR A 1
H12B H -0.1304 -0.1022 -0.3992 0.049 Uiso 0.407(9) 1 calc PR A 1
C13A C 0.0583(9) -0.1639(5) -0.3382(6) 0.041(2) Uani 0.407(9) 1 d P A 1
H13A H 0.0383 -0.2012 -0.3954 0.050 Uiso 0.407(9) 1 calc PR A 1
H13B H 0.0078 -0.1793 -0.2736 0.050 Uiso 0.407(9) 1 calc PR A 1
C14A C 0.2320(11) -0.1588(6) -0.3049(9) 0.044(3) Uani 0.407(9) 1 d P A 1
H14A H 0.2769 -0.1266 -0.3570 0.053 Uiso 0.407(9) 1 calc PR A 1
H14B H 0.2785 -0.2066 -0.3121 0.053 Uiso 0.407(9) 1 calc PR A 1
C12B C 0.0260(10) -0.1191(5) -0.3545(7) 0.047(2) Uani 0.593(9) 1 d P A 2
H12C H -0.0328 -0.1549 -0.3165 0.056 Uiso 0.593(9) 1 calc PR A 2
H12D H -0.0296 -0.1129 -0.4295 0.056 Uiso 0.593(9) 1 calc PR A 2
C13B C 0.1852(8) -0.1489(3) -0.3648(5) 0.0483(18) Uani 0.593(9) 1 d P A 2
H13C H 0.2537 -0.1097 -0.3846 0.058 Uiso 0.593(9) 1 calc PR A 2
H13D H 0.1764 -0.1840 -0.4255 0.058 Uiso 0.593(9) 1 calc PR A 2
C14B C 0.2608(9) -0.1842(4) -0.2618(5) 0.0424(16) Uani 0.593(9) 1 d P A 2
H14C H 0.1924 -0.2222 -0.2382 0.051 Uiso 0.593(9) 1 calc PR A 2
H14D H 0.3621 -0.2057 -0.2744 0.051 Uiso 0.593(9) 1 calc PR A 2
C15 C 0.4040(4) -0.14887(16) -0.1148(3) 0.0587(10) Uani 1 1 d . A .
H15 H 0.4632 -0.1867 -0.1408 0.070 Uiso 1 1 calc R . .
C16 C 0.4624(3) -0.12175(14) -0.0089(3) 0.0469(7) Uani 1 1 d . . .
C17 C 0.3957(3) -0.06531(13) 0.0444(2) 0.0346(6) Uani 1 1 d . A .
C18 C 0.4599(3) -0.04512(13) 0.1533(2) 0.0333(6) Uani 1 1 d . . .
C19 C 0.4012(3) 0.01241(13) 0.2139(2) 0.0317(5) Uani 1 1 d . A .
C20 C 0.4667(3) 0.02364(16) 0.3227(2) 0.0406(6) Uani 1 1 d . . .
H20 H 0.4255 0.0603 0.3644 0.049 Uiso 1 1 calc R A .
C21 C 0.5904(3) -0.01730(18) 0.3714(3) 0.0509(8) Uani 1 1 d . A .
H21 H 0.6313 -0.0087 0.4458 0.061 Uiso 1 1 calc R . .
C22 C 0.6531(3) -0.06933(18) 0.3141(3) 0.0549(9) Uani 1 1 d . . .
H22 H 0.7403 -0.0957 0.3475 0.066 Uiso 1 1 calc R A .
C23 C 0.5908(3) -0.08458(15) 0.2061(3) 0.0449(7) Uani 1 1 d . A .
C24 C 0.6571(4) -0.13964(17) 0.1485(3) 0.0577(9) Uani 1 1 d . . .
H24 H 0.7457 -0.1647 0.1828 0.069 Uiso 1 1 calc R A .
C25 C 0.5970(4) -0.15705(16) 0.0462(4) 0.0610(10) Uani 1 1 d . A .
H25 H 0.6450 -0.1939 0.0090 0.073 Uiso 1 1 calc R . .

loop_
_atom_site_aniso_label
_atom_site_aniso_U_11
_atom_site_aniso_U_22
_atom_site_aniso_U_33
_atom_site_aniso_U_23
_atom_site_aniso_U_13
_atom_site_aniso_U_12
Cu1 0.0447(2) 0.0407(2) 0.03353(19) -0.01469(14) 0.01607(14) -0.01434(14)
Cu2 0.02921(16) 0.02458(16) 0.02252(15) -0.00069(11) 0.00218(11) -0.00080(11)
O1 0.0368(9) 0.0371(10) 0.0215(8) -0.0025(7) 0.0024(7) -0.0079(7)
O2 0.0349(9) 0.0298(9) 0.0251(8) 0.0024(7) 0.0019(7) 0.0041(7)
O3 0.0345(9) 0.0274(9) 0.0352(9) -0.0064(7) 0.0094(7) -0.0037(7)
O4 0.0345(9) 0.0309(9) 0.0283(9) -0.0004(7) -0.0031(7) 0.0035(7)
N1 0.0645(17) 0.0658(19) 0.0306(13) -0.0193(13) 0.0184(12) -0.0362(15)
N2 0.0538(17) 0.0521(16) 0.0723(19) -0.0366(14) 0.0372(15) -0.0255(13)
C1 0.0441(16) 0.067(2) 0.0240(13) 0.0063(13) -0.0007(11) -0.0246(14)
C2 0.0315(13) 0.0466(16) 0.0231(12) 0.0091(11) 0.0010(10) -0.0110(11)
C3 0.0241(12) 0.0417(15) 0.0338(13) 0.0106(11) 0.0025(9) -0.0048(10)
C4 0.0247(12) 0.0324(13) 0.0354(13) 0.0057(11) 0.0060(9) 0.0012(9)
C5 0.0411(15) 0.0365(15) 0.0448(16) 0.0068(12) 0.0082(12) 0.0075(11)
C6 0.0533(18) 0.0427(17) 0.062(2) 0.0142(15) 0.0174(15) 0.0167(14)
C7 0.0410(16) 0.056(2) 0.063(2) 0.0284(17) 0.0093(14) 0.0164(14)
C8 0.0294(14) 0.0584(19) 0.0427(16) 0.0219(14) 0.0037(11) 0.0002(12)
C9 0.0416(17) 0.085(3) 0.0415(18) 0.0288(18) -0.0075(13) -0.0089(16)
C10 0.0546(19) 0.099(3) 0.0271(15) 0.0192(17) -0.0095(13) -0.0303(19)
C11 0.060(2) 0.088(3) 0.0208(14) -0.0055(16) 0.0032(13) -0.040(2)
C12A 0.056(6) 0.037(6) 0.029(6) -0.007(4) -0.001(4) -0.006(4)
C13A 0.050(5) 0.033(4) 0.040(4) -0.016(4) 0.000(3) -0.002(4)
C14A 0.045(5) 0.051(7) 0.036(7) -0.025(5) -0.003(5) 0.007(4)
C12B 0.062(5) 0.044(6) 0.032(4) -0.008(4) -0.004(3) -0.011(4)
C13B 0.068(5) 0.044(3) 0.035(3) -0.024(3) 0.015(3) -0.021(3)
C14B 0.055(4) 0.039(4) 0.034(4) -0.013(3) 0.008(3) -0.005(3)
C15 0.059(2) 0.0317(16) 0.095(3) -0.0211(17) 0.050(2) -0.0122(14)
C16 0.0502(17) 0.0237(13) 0.073(2) 0.0013(14) 0.0344(15) -0.0007(12)
C17 0.0331(13) 0.0212(12) 0.0524(17) 0.0061(11) 0.0176(12) -0.0036(9)
C18 0.0287(12) 0.0264(13) 0.0461(15) 0.0116(11) 0.0098(11) -0.0031(9)
C19 0.0279(12) 0.0302(14) 0.0364(14) 0.0093(11) 0.0013(10) -0.0079(10)
C20 0.0386(15) 0.0415(15) 0.0396(15) 0.0049(13) -0.0042(11) -0.0038(12)
C21 0.0411(16) 0.058(2) 0.0497(18) 0.0199(16) -0.0086(13) -0.0071(14)
C22 0.0356(16) 0.058(2) 0.070(2) 0.0342(18) 0.0006(14) 0.0047(14)
C23 0.0343(14) 0.0341(15) 0.068(2) 0.0235(14) 0.0149(13) 0.0020(11)
C24 0.0454(18) 0.0366(17) 0.095(3) 0.0266(18) 0.0267(18) 0.0104(13)
C25 0.059(2) 0.0261(15) 0.107(3) 0.0126(17) 0.050(2) 0.0110(14)

loop_
_atom_type_symbol
_atom_type_description
_atom_type_scat_dispersion_real
_atom_type_scat_dispersion_imag
_atom_type_scat_source
C C 0.0033 0.0016 'International Tables Vol C Tables 4.2.6.8 and 6.1.1.4'
H H 0.0000 0.0000 'International Tables Vol C Tables 4.2.6.8 and 6.1.1.4'
N N 0.0061 0.0033 'International Tables Vol C Tables 4.2.6.8 and 6.1.1.4'
O O 0.0106 0.0060 'International Tables Vol C Tables 4.2.6.8 and 6.1.1.4'
Cu Cu 0.3201 1.2651 'International Tables Vol C Tables 4.2.6.8 and 6.1.1.4'

loop_
_geom_angle_atom_site_label_1
_geom_angle_atom_site_label_2
_geom_angle_atom_site_label_3
_geom_angle
_geom_angle_site_symmetry_1
_geom_angle_site_symmetry_3
_geom_angle_publ_flag
N2 Cu1 N1 99.04(13) . . ?
N2 Cu1 O3 92.26(11) . . ?
N1 Cu1 O3 167.13(10) . . ?
N2 Cu1 O1 168.64(10) . . ?
N1 Cu1 O1 90.35(10) . . ?
O3 Cu1 O1 77.77(7) . . ?
N2 Cu1 O2 94.11(8) . 3 ?
N1 Cu1 O2 91.99(8) . 3 ?
O3 Cu1 O2 93.31(6) . 3 ?
O1 Cu1 O2 91.93(6) . 3 ?
N2 Cu1 Cu2 130.61(9) . . ?
N1 Cu1 Cu2 129.70(9) . . ?
O3 Cu1 Cu2 38.42(5) . . ?
O1 Cu1 Cu2 39.40(5) . . ?
O2 Cu1 Cu2 91.91(4) 3 . ?
O4 Cu2 O2 93.41(7) . . ?
O4 Cu2 O3 95.11(8) . . ?
O2 Cu2 O3 169.56(7) . . ?
O4 Cu2 O1 174.89(8) . . ?
O2 Cu2 O1 91.46(7) . . ?
O3 Cu2 O1 79.89(8) . . ?
O4 Cu2 Cu1 134.73(5) . . ?
O2 Cu2 Cu1 131.18(5) . . ?
O3 Cu2 Cu1 39.72(5) . . ?
O1 Cu2 Cu1 40.22(5) . . ?
C2 O1 Cu2 125.40(16) . . ?
C2 O1 Cu1 130.11(16) . . ?
Cu2 O1 Cu1 100.38(8) . . ?
C4 O2 Cu2 122.12(15) . . ?
C4 O2 Cu1 116.73(14) . 3 ?
Cu2 O2 Cu1 96.43(7) . 3 ?
C17 O3 Cu2 127.46(17) . . ?
C17 O3 Cu1 130.66(16) . . ?
Cu2 O3 Cu1 101.87(8) . . ?
C19 O4 Cu2 126.44(16) . . ?
C11 N1 C12A 102.0(5) . . ?
C11 N1 C12B 125.7(4) . . ?
C11 N1 Cu1 123.6(2) . . ?
C12A N1 Cu1 134.5(5) . . ?
C12B N1 Cu1 110.7(3) . . ?
C15 N2 C14B 105.8(4) . . ?
C15 N2 C14A 127.0(4) . . ?
C15 N2 Cu1 123.6(2) . . ?
C14B N2 Cu1 129.8(4) . . ?
C14A N2 Cu1 108.9(4) . . ?
C2 C1 C10 119.1(3) . . ?
C2 C1 C11 123.8(3) . . ?
C10 C1 C11 117.1(3) . . ?
O1 C2 C1 118.9(3) . . ?
O1 C2 C3 121.0(2) . . ?
C1 C2 C3 120.1(3) . . ?
C4 C3 C2 123.9(2) . . ?
C4 C3 C8 118.1(3) . . ?
C2 C3 C8 118.0(2) . . ?
O2 C4 C5 117.7(2) . . ?
O2 C4 C3 123.6(2) . . ?
C5 C4 C3 118.7(2) . . ?
C6 C5 C4 121.7(3) . . ?
C7 C6 C5 120.8(3) . . ?
C6 C7 C8 120.4(3) . . ?
C7 C8 C9 120.0(3) . . ?
C7 C8 C3 120.1(3) . . ?
C9 C8 C3 119.9(3) . . ?
C10 C9 C8 120.7(3) . . ?
C9 C10 C1 122.0(3) . . ?
N1 C11 C1 130.1(3) . . ?
N1 C12A C13A 103.6(7) . . ?
C12A C13A C14A 114.3(9) . . ?
C13A C14A N2 115.3(7) . . ?
C13B C12B N1 116.7(6) . . ?
C12B C13B C14B 113.7(6) . . ?
N2 C14B C13B 106.4(5) . . ?
N2 C15 C16 129.7(3) . . ?
C17 C16 C15 124.9(3) . . ?
C17 C16 C25 118.9(3) . . ?
C15 C16 C25 116.1(3) . . ?
O3 C17 C16 118.7(3) . . ?
O3 C17 C18 121.3(2) . . ?
C16 C17 C18 119.9(3) . . ?
C17 C18 C19 124.0(2) . . ?
C17 C18 C23 118.5(3) . . ?
C19 C18 C23 117.4(3) . . ?
O4 C19 C20 116.2(2) . . ?
O4 C19 C18 125.2(2) . . ?
C20 C19 C18 118.6(2) . . ?
C21 C20 C19 121.8(3) . . ?
C22 C21 C20 120.7(3) . . ?
C21 C22 C23 120.5(3) . . ?
C22 C23 C24 119.4(3) . . ?
C22 C23 C18 120.9(3) . . ?
C24 C23 C18 119.7(3) . . ?
C25 C24 C23 120.9(3) . . ?
C24 C25 C16 121.9(3) . . ?

loop_
_geom_bond_atom_site_label_1
_geom_bond_atom_site_label_2
_geom_bond_distance
_geom_bond_site_symmetry_2
_geom_bond_publ_flag
Cu1 N2 1.930(3) . ?
Cu1 N1 1.950(3) . ?
Cu1 O3 1.9669(18) . ?
Cu1 O1 1.9776(18) . ?
Cu1 O2 2.4153(17) 3 ?
Cu1 Cu2 3.0124(4) . ?
Cu2 O4 1.8530(17) . ?
Cu2 O2 1.8778(17) . ?
Cu2 O3 1.9127(17) . ?
Cu2 O1 1.9437(16) . ?
O1 C2 1.337(3) . ?
O2 C4 1.323(3) . ?
O2 Cu1 2.4153(17) 3 ?
O3 C17 1.331(3) . ?
O4 C19 1.308(3) . ?
N1 C11 1.277(5) . ?
N1 C12A 1.426(12) . ?
N1 C12B 1.548(9) . ?
N2 C15 1.280(5) . ?
N2 C14B 1.424(6) . ?
N2 C14A 1.631(10) . ?
C1 C2 1.397(4) . ?
C1 C10 1.426(5) . ?
C1 C11 1.427(5) . ?
C2 C3 1.433(4) . ?
C3 C4 1.431(4) . ?
C3 C8 1.438(4) . ?
C4 C5 1.391(4) . ?
C5 C6 1.387(4) . ?
C6 C7 1.360(5) . ?
C7 C8 1.397(5) . ?
C8 C9 1.407(4) . ?
C9 C10 1.337(5) . ?
C12A C13A 1.487(13) . ?
C13A C14A 1.506(12) . ?
C12B C13B 1.500(10) . ?
C13B C14B 1.502(9) . ?
C15 C16 1.427(5) . ?
C16 C17 1.403(4) . ?
C16 C25 1.431(5) . ?
C17 C18 1.431(4) . ?
C18 C19 1.435(4) . ?
C18 C23 1.436(4) . ?
C19 C20 1.399(4) . ?
C20 C21 1.388(4) . ?
C21 C22 1.352(5) . ?
C22 C23 1.395(5) . ?
C23 C24 1.410(5) . ?
C24 C25 1.338(5) . ?

loop_
_geom_torsion_atom_site_label_1
_geom_torsion_atom_site_label_2
_geom_torsion_atom_site_label_3
_geom_torsion_atom_site_label_4
_geom_torsion
_geom_torsion_site_symmetry_1
_geom_torsion_site_symmetry_2
_geom_torsion_site_symmetry_3
_geom_torsion_site_symmetry_4
_geom_torsion_publ_flag
N2 Cu1 Cu2 O4 -8.90(13) . . . . ?
N1 Cu1 Cu2 O4 -177.66(12) . . . . ?
O3 Cu1 Cu2 O4 -4.76(11) . . . . ?
O1 Cu1 Cu2 O4 178.87(11) . . . . ?
O2 Cu1 Cu2 O4 88.16(9) 3 . . . ?
N2 Cu1 Cu2 O2 -176.80(12) . . . . ?
N1 Cu1 Cu2 O2 14.44(12) . . . . ?
O3 Cu1 Cu2 O2 -172.66(10) . . . . ?
O1 Cu1 Cu2 O2 10.97(10) . . . . ?
O2 Cu1 Cu2 O2 -79.74(9) 3 . . . ?
N2 Cu1 Cu2 O3 -4.14(13) . . . . ?
N1 Cu1 Cu2 O3 -172.90(12) . . . . ?
O1 Cu1 Cu2 O3 -176.37(11) . . . . ?
O2 Cu1 Cu2 O3 92.92(9) 3 . . . ?
N2 Cu1 Cu2 O1 172.22(13) . . . . ?
N1 Cu1 Cu2 O1 3.47(11) . . . . ?
O3 Cu1 Cu2 O1 176.37(11) . . . . ?
O2 Cu1 Cu2 O1 -90.71(9) 3 . . . ?
O2 Cu2 O1 C2 29.21(19) . . . . ?
O3 Cu2 O1 C2 -156.68(19) . . . . ?
Cu1 Cu2 O1 C2 -159.0(2) . . . . ?
O2 Cu2 O1 Cu1 -171.76(8) . . . . ?
O3 Cu2 O1 Cu1 2.36(7) . . . . ?
N2 Cu1 O1 C2 126.2(5) . . . . ?
N1 Cu1 O1 C2 -19.7(2) . . . . ?
O3 Cu1 O1 C2 155.3(2) . . . . ?
O2 Cu1 O1 C2 -111.8(2) 3 . . . ?
Cu2 Cu1 O1 C2 157.6(2) . . . . ?
N2 Cu1 O1 Cu2 -31.4(5) . . . . ?
N1 Cu1 O1 Cu2 -177.33(9) . . . . ?
O3 Cu1 O1 Cu2 -2.31(7) . . . . ?
O2 Cu1 O1 Cu2 90.67(7) 3 . . . ?
O4 Cu2 O2 C4 143.10(18) . . . . ?
O3 Cu2 O2 C4 -72.3(5) . . . . ?
O1 Cu2 O2 C4 -38.42(18) . . . . ?
Cu1 Cu2 O2 C4 -45.5(2) . . . . ?
O4 Cu2 O2 Cu1 -89.66(7) . . . 3 ?
O3 Cu2 O2 Cu1 55.0(4) . . . 3 ?
O1 Cu2 O2 Cu1 88.83(7) . . . 3 ?
Cu1 Cu2 O2 Cu1 81.76(7) . . . 3 ?
O4 Cu2 O3 C17 -4.5(2) . . . . ?
O2 Cu2 O3 C17 -149.1(4) . . . . ?
O1 Cu2 O3 C17 176.5(2) . . . . ?
Cu1 Cu2 O3 C17 178.8(2) . . . . ?
O4 Cu2 O3 Cu1 176.61(8) . . . . ?
O2 Cu2 O3 Cu1 32.1(4) . . . . ?
O1 Cu2 O3 Cu1 -2.38(7) . . . . ?
N2 Cu1 O3 C17 -1.9(2) . . . . ?
N1 Cu1 O3 C17 -153.5(4) . . . . ?
O1 Cu1 O3 C17 -176.4(2) . . . . ?
O2 Cu1 O3 C17 92.3(2) 3 . . . ?
Cu2 Cu1 O3 C17 -178.8(2) . . . . ?
N2 Cu1 O3 Cu2 176.85(9) . . . . ?
N1 Cu1 O3 Cu2 25.3(4) . . . . ?
O1 Cu1 O3 Cu2 2.36(7) . . . . ?
O2 Cu1 O3 Cu2 -88.90(7) 3 . . . ?
O2 Cu2 O4 C19 172.49(19) . . . . ?
O3 Cu2 O4 C19 -1.5(2) . . . . ?
Cu1 Cu2 O4 C19 1.6(2) . . . . ?
N2 Cu1 N1 C11 -161.3(3) . . . . ?
O3 Cu1 N1 C11 -10.1(6) . . . . ?
O1 Cu1 N1 C11 12.3(3) . . . . ?
O2 Cu1 N1 C11 104.2(3) 3 . . . ?
Cu2 Cu1 N1 C11 10.1(3) . . . . ?
N2 Cu1 N1 C12A 19.6(8) . . . . ?
O3 Cu1 N1 C12A 170.8(8) . . . . ?
O1 Cu1 N1 C12A -166.8(8) . . . . ?
O2 Cu1 N1 C12A -74.9(8) 3 . . . ?
Cu2 Cu1 N1 C12A -169.0(8) . . . . ?
N2 Cu1 N1 C12B 20.3(4) . . . . ?
O3 Cu1 N1 C12B 171.5(5) . . . . ?
O1 Cu1 N1 C12B -166.1(4) . . . . ?
O2 Cu1 N1 C12B -74.2(4) 3 . . . ?
Cu2 Cu1 N1 C12B -168.3(4) . . . . ?
N1 Cu1 N2 C15 172.0(3) . . . . ?
O3 Cu1 N2 C15 -1.8(3) . . . . ?
O1 Cu1 N2 C15 26.6(7) . . . . ?
O2 Cu1 N2 C15 -95.3(3) 3 . . . ?
Cu2 Cu1 N2 C15 0.7(3) . . . . ?
N1 Cu1 N2 C14B -19.5(4) . . . . ?
O3 Cu1 N2 C14B 166.7(4) . . . . ?
O1 Cu1 N2 C14B -164.9(5) . . . . ?
O2 Cu1 N2 C14B 73.2(4) 3 . . . ?
Cu2 Cu1 N2 C14B 169.2(4) . . . . ?
N1 Cu1 N2 C14A -0.4(5) . . . . ?
O3 Cu1 N2 C14A -174.2(5) . . . . ?
O1 Cu1 N2 C14A -145.8(6) . . . . ?
O2 Cu1 N2 C14A 92.3(5) 3 . . . ?
Cu2 Cu1 N2 C14A -171.6(5) . . . . ?
Cu2 O1 C2 C1 167.14(17) . . . . ?
Cu1 O1 C2 C1 14.5(3) . . . . ?
Cu2 O1 C2 C3 -12.6(3) . . . . ?
Cu1 O1 C2 C3 -165.18(16) . . . . ?
C10 C1 C2 O1 -179.0(2) . . . . ?
C11 C1 C2 O1 3.1(4) . . . . ?
C10 C1 C2 C3 0.7(4) . . . . ?
C11 C1 C2 C3 -177.2(2) . . . . ?
O1 C2 C3 C4 -5.6(4) . . . . ?
C1 C2 C3 C4 174.7(2) . . . . ?
O1 C2 C3 C8 174.8(2) . . . . ?
C1 C2 C3 C8 -4.9(3) . . . . ?
Cu2 O2 C4 C5 -147.94(18) . . . . ?
Cu1 O2 C4 C5 94.4(2) 3 . . . ?
Cu2 O2 C4 C3 33.2(3) . . . . ?
Cu1 O2 C4 C3 -84.5(2) 3 . . . ?
C2 C3 C4 O2 -5.1(4) . . . . ?
C8 C3 C4 O2 174.5(2) . . . . ?
C2 C3 C4 C5 176.0(2) . . . . ?
C8 C3 C4 C5 -4.4(3) . . . . ?
O2 C4 C5 C6 -177.6(2) . . . . ?
C3 C4 C5 C6 1.3(4) . . . . ?
C4 C5 C6 C7 1.6(4) . . . . ?
C5 C6 C7 C8 -1.1(5) . . . . ?
C6 C7 C8 C9 177.4(3) . . . . ?
C6 C7 C8 C3 -2.1(4) . . . . ?
C4 C3 C8 C7 4.9(4) . . . . ?
C2 C3 C8 C7 -175.5(2) . . . . ?
C4 C3 C8 C9 -174.7(2) . . . . ?
C2 C3 C8 C9 5.0(4) . . . . ?
C7 C8 C9 C10 179.8(3) . . . . ?
C3 C8 C9 C10 -0.6(4) . . . . ?
C8 C9 C10 C1 -3.9(5) . . . . ?
C2 C1 C10 C9 3.9(4) . . . . ?
C11 C1 C10 C9 -178.1(3) . . . . ?
C12A N1 C11 C1 177.8(6) . . . . ?
C12B N1 C11 C1 176.6(5) . . . . ?
Cu1 N1 C11 C1 -1.5(5) . . . . ?
C2 C1 C11 N1 -10.0(5) . . . . ?
C10 C1 C11 N1 172.0(3) . . . . ?
C11 N1 C12A C13A -172.1(7) . . . . ?
C12B N1 C12A C13A 5.5(13) . . . . ?
Cu1 N1 C12A C13A 7.1(13) . . . . ?
N1 C12A C13A C14A -58.6(11) . . . . ?
C12A C13A C14A N2 85.1(12) . . . . ?
C15 N2 C14A C13A 145.7(7) . . . . ?
C14B N2 C14A C13A 103.5(17) . . . . ?
Cu1 N2 C14A C13A -42.3(10) . . . . ?
C11 N1 C12B C13B 131.3(5) . . . . ?
C12A N1 C12B C13B 128(2) . . . . ?
Cu1 N1 C12B C13B -50.3(7) . . . . ?
N1 C12B C13B C14B 78.0(8) . . . . ?
C15 N2 C14B C13B -151.0(5) . . . . ?
C14A N2 C14B C13B -4.8(9) . . . . ?
Cu1 N2 C14B C13B 39.0(7) . . . . ?
C12B C13B C14B N2 -63.9(7) . . . . ?
C14B N2 C15 C16 -167.3(4) . . . . ?
C14A N2 C15 C16 174.4(6) . . . . ?
Cu1 N2 C15 C16 3.5(5) . . . . ?
N2 C15 C16 C17 -1.2(5) . . . . ?
N2 C15 C16 C25 177.2(3) . . . . ?
Cu2 O3 C17 C16 -174.33(17) . . . . ?
Cu1 O3 C17 C16 4.2(3) . . . . ?
Cu2 O3 C17 C18 6.1(3) . . . . ?
Cu1 O3 C17 C18 -175.37(16) . . . . ?
C15 C16 C17 O3 -2.8(4) . . . . ?
C25 C16 C17 O3 178.9(2) . . . . ?
C15 C16 C17 C18 176.7(2) . . . . ?
C25 C16 C17 C18 -1.6(4) . . . . ?
O3 C17 C18 C19 -1.3(4) . . . . ?
C16 C17 C18 C19 179.1(2) . . . . ?
O3 C17 C18 C23 178.4(2) . . . . ?
C16 C17 C18 C23 -1.1(3) . . . . ?
Cu2 O4 C19 C20 -174.53(17) . . . . ?
Cu2 O4 C19 C18 5.9(3) . . . . ?
C17 C18 C19 O4 -5.0(4) . . . . ?
C23 C18 C19 O4 175.2(2) . . . . ?
C17 C18 C19 C20 175.4(2) . . . . ?
C23 C18 C19 C20 -4.3(3) . . . . ?
O4 C19 C20 C21 -176.9(2) . . . . ?
C18 C19 C20 C21 2.7(4) . . . . ?
C19 C20 C21 C22 0.8(4) . . . . ?
C20 C21 C22 C23 -2.4(5) . . . . ?
C21 C22 C23 C24 -179.3(3) . . . . ?
C21 C22 C23 C18 0.6(4) . . . . ?
C17 C18 C23 C22 -176.9(2) . . . . ?
C19 C18 C23 C22 2.8(4) . . . . ?
C17 C18 C23 C24 2.9(4) . . . . ?
C19 C18 C23 C24 -177.3(2) . . . . ?
C22 C23 C24 C25 177.9(3) . . . . ?
C18 C23 C24 C25 -1.9(4) . . . . ?
C23 C24 C25 C16 -0.9(5) . . . . ?
C17 C16 C25 C24 2.7(4) . . . . ?
C15 C16 C25 C24 -175.8(3) . . . . ?
